data_2000787
loop_
_publ_author_name
'Dupont, L.'
'Englebert, S.'
'Dideberg, O.'
'Li\'egeois, J. F.'
'Delarge, J.'

_publ_section_title
;Structure du
 6-(4-m\'ethylpip\'erazin-1-yl)-11<i>H</i>-pyrido[2,3-<i>b</i>][1,4]benzodiaz\'epine
 1,5-hydrate
;
_journal_issue 7
_journal_name_full 'Acta Crystallographica Section C'
_journal_page_first 1322
_journal_page_last 1324
_journal_paper_doi 10.1107/S0108270191013744
_journal_volume 48
_journal_year 1992
_chemical_formula_moiety 'C17 H19 N5,1.5(H2 O1)'
_chemical_formula_sum 'C17 H22 N5 O2'
_chemical_formula_weight 320.4
_space_group_IT_number 2
_space_group_name_Hall '-P 1'
_space_group_name_H-M_alt 'P -1'
_symmetry_cell_setting triclinic
_symmetry_space_group_name_H-M 'P -1'
_cell_angle_alpha 107.370(10)
_cell_angle_beta 98.15(2)
_cell_angle_gamma 110.420(10)
_cell_formula_units_Z 4
_cell_length_a 11.268(3)
_cell_length_b 12.815(3)
_cell_length_c 13.720(4)
_cell_volume 1703.7(8)
_diffrn_radiation_type Cu
_diffrn_radiation_wavelength 1.5418
_exptl_absorpt_coefficient_mu 5.92
_exptl_crystal_density_diffrn 1.249
_exptl_crystal_F_000 684
_cod_data_source_file pa0256.cif
_cod_data_source_block pa0256a
_cod_original_cell_volume 1703.80(10)
_cod_database_code 2000787

loop_
_space_group_symop_id
_space_group_symop_operation_xyz
1 x,y,z
2 -x,-y,-z

loop_
_atom_site_label
_atom_site_fract_x
_atom_site_fract_y
_atom_site_fract_z
C1 .5265(3) .2532(3) 1.2259(2)
C2 .4088(3) .2416(3) 1.2504(2)
C3 .3049(3) .2336(3) 1.1774(2)
C4 .3156(2) .2349(2) 1.0786(2)
N5 .2056(2) .2259(2) 1.0066(2)
C6 .2226(2) .3176(2) .9667(2)
N7 .1333(2) .3638(2) .9743(2)
C8 .1399(3) .4489(3) .9342(2)
C9 .2363(3) .4925(3) .8889(2)
C10 .3292(3) .4444(3) .8812(2)
C11 .3231(3) .3537(2) .9183(2)
N12 .4041(2) .2944(2) .8908(2)
C13 .4514(3) .2451(2) .9467(2)
C14 .4329(3) .2435(2) 1.0509(2)
C15 .5374(3) .2535(3) 1.1275(2)
N16 .5399(2) .2012(2) .9106(2)
C17 .5887(3) .2293(3) .8240(3)
C18 .7213(3) .2228(3) .8302(3)
N19 .7108(2) .1039(2) .8245(2)
C20 .6652(3) .0812(3) .9137(2)
C21 .5312(3) .0838(3) .9077(2)
C22 .8390(3) .0963(3) .8266(3)
C51 -.3248(3) .3428(3) .5591(3)
C52 -.3607(3) .3898(3) .649(3)
C53 -.2644(3) .4781(3) .7401(2)
C54 -.1325(3) .5171(2) .7426(2)
N55 -.0332(2) .6081(2) .8347(2)
C56 .0353(2) .7143(2) .8183(2)
N57 .0257(2) .8133(2) .8776(2)
C58 .0924(3) .9163(3) .8664(3)
C59 .1671(3) .9240(3) .7959(3)
C60 .1783(3) .8210(3) .7357(2)
C61 .1107(2) .7124(2) .7454(2)
N62 .1353(2) .6131(2) .6945(2)
C63 .0471(3) .5042(3) .6576(2)
C64 -.0956(3) .4666(2) .6535(2)
C65 -.1934(3) .3810(3) .5613(2)
N66 .0817(2) .4124(2) .6094(2)
C67 .2157(3) .4424(3) .5994(3)
C68 .2157(3) .3455(3) .5035(3)
N69 .1593(2) .2265(2) .5102(2)
C70 .0250(3) .2000(3) .5191(2)
C71 .0228(3) .2932(3) .6154(2)
C72 .1601(4) .1341(3) .4168(3)
O1 .4476(2) .0574(2) .3885(2)
O2 .6805(3) .0370(3) .4693(2)
O3 .7167(4) -.1578(3) .3399(2)
H1 .6091 .2620 1.2835
H2 .3985 .2392 1.3269
H3 .2137 .2255 1.1977
H5 .1179 .2088 1.0337
H8 .0658 .4842 .9383
H9 .2404 .5626 .8594
H10 .4068 .4778 .8458
H15 .6291 .2613 1.1085
H171 .5199 .1653 .7487
H172 .5995 .3187 .8316
H181 .7906 .2899 .9043
H182 .7557 .2403 .7647
H201A .6586 -.0058 .9108
H202A .7341 .1496 .9874
H201B .4985 .0678 .9743
H202B .4618 .0148 .8345
H221 .8714 .1134 .7603
H222 .8283 .0075 .8212
H223 .9108 .1621 .9000
H51 -.3994 .2760 .4875
H52 -.4633 .3581 .6480
H53 -.2928 .5162 .8095
H55 -.0697 .6285 .9006
H58 .0868 .9971 .9150
H59 .2166 1.0085 .7876
H60 .2388 .8251 .6813
H65 -.1663 .3450 .4905
H671 .2517 .5274 .5895
H672 .2786 .4490 .6702
H681 .3161 .3662 .4999
H682 .1587 .3440 .4324
H701 -.0334 .1988 .4488
H702 -.0161 .1131 .5249
H711 .0786 .2927 .6859
H712 -.0776 .2733 .6187
H721 .2602 .1551 .4121
H722 .1015 .1313 .3458
H723 .1197 .0477 .4238
H101 .4020 .0237 .4380
H102 .3913 -.0001 .3139
H201 .5967 .0419 .4399
H202 .6929 -.0345 .4222
H301 .6859 -.2263 .2667
H302 .7615 -.1826 .3925

loop_
_geom_bond_atom_site_label_1
_geom_bond_atom_site_label_2
_geom_bond_distance
C2 C1 1.384(4)
C15 C1 1.374(4)
C3 C2 1.381(4)
C4 C3 1.383(4)
N5 C4 1.418(3)
C14 C4 1.404(4)
C6 N5 1.404(3)
N7 C6 1.336(3)
C11 C6 1.402(4)
C8 N7 1.346(4)
C9 C8 1.362(4)
C10 C9 1.389(4)
C11 C10 1.387(4)
N12 C11 1.402(3)
C13 N12 1.296(3)
C14 C13 1.479(4)
N16 C13 1.386(3)
C15 C14 1.404(4)
C17 N16 1.465(4)
C21 N16 1.461(4)
C18 C17 1.517(4)
N19 C18 1.464(4)
C20 N19 1.459(4)
C22 N19 1.479(3)
C21 C20 1.513(4)
C52 C51 1.384(5)
C65 C51 1.380(4)
C53 C52 1.391(4)
C54 C53 1.385(4)
N55 C54 1.421(3)
C64 C54 1.394(4)
C56 N55 1.413(3)
N57 C56 1.338(3)
C61 C56 1.402(4)
C58 N57 1.339(4)
C59 C58 1.373(5)
C60 C59 1.390(4)
C61 C60 1.392(4)
N62 C61 1.397(3)
C63 N62 1.288(4)
C64 C63 1.496(4)
N66 C63 1.380(4)
C65 C64 1.397(4)
C67 N66 1.460(3)
C71 N66 1.472(4)
C68 C67 1.516(4)
N69 C68 1.470(4)
C70 N69 1.462(4)
C72 N69 1.467(4)
C71 C70 1.504(4)
